data_7009362
loop_
_publ_author_name
'Mondal, Biplab'
'Chakraborty, Soma'
'Munshi, Pradip'
'Walawalkar, Mrinalini G.'
'Kumar Lahiri, Goutam'

_publ_section_title
;
 Ruthenium-(II)/-(III) terpyridine complexes incorporating imine
 functionalities. Synthesis, structure, spectroscopic and
 electrochemical properties&#x200A;&#x2020;
;
_journal_issue 14
_journal_name_full 'Journal of the Chemical Society, Dalton Transactions'
_journal_page_first 2327
_journal_paper_doi 10.1039/b000257g
_journal_year 2000
_chemical_formula_sum 'C32 H25 Cl2 N5 O7 Ru'
_chemical_formula_weight 763.54
_chemical_name_systematic
; 
 ? 
;
_space_group_IT_number 2
_symmetry_cell_setting triclinic
_symmetry_space_group_name_Hall '-P 1'
_symmetry_space_group_name_H-M 'P -1'
_atom_sites_solution_hydrogens geom
_atom_sites_solution_primary direct
_atom_sites_solution_secondary difmap
_audit_creation_method SHELXL-97
_cell_angle_alpha 99.88(4)
_cell_angle_beta 91.72(4)
_cell_angle_gamma 102.42(3)
_cell_formula_units_Z 2
_cell_length_a 8.693(3)
_cell_length_b 13.513(7)
_cell_length_c 14.137(6)
_cell_measurement_reflns_used 25
_cell_measurement_temperature 293(2)
_cell_measurement_theta_max 12.4300
_cell_measurement_theta_min 7.7900
_cell_volume 1593.9(12)
_computing_cell_refinement 'Enraf Nonius CAD4, 1989'
_computing_data_collection 'Enraf Nonius CAD4, 1989'
_computing_data_reduction 'maXus (Mackay et al., 1999)'
_computing_molecular_graphics 'maXus (Mackay et al., 1999)'
_computing_publication_material 'maXus (Mackay et al., 1999)'
_computing_structure_refinement 'SHELXL-97 (Sheldrick, 1997)'
_computing_structure_solution 'SHELXS-97 (Sheldrick, 1990)'
_diffrn_ambient_temperature 293(2)
_diffrn_measured_fraction_theta_full 0.999
_diffrn_measured_fraction_theta_max 0.999
_diffrn_measurement_device 'Enraf Nonius CAD4, 1989'
_diffrn_radiation_monochromator graphite
_diffrn_radiation_source 'fine-focus sealed tube'
_diffrn_radiation_type MoK\a
_diffrn_radiation_wavelength 0.70930
_diffrn_reflns_av_R_equivalents 0.0000
_diffrn_reflns_av_sigmaI/netI 0.0380
_diffrn_reflns_limit_h_max 10
_diffrn_reflns_limit_h_min 0
_diffrn_reflns_limit_k_max 15
_diffrn_reflns_limit_k_min -16
_diffrn_reflns_limit_l_max 16
_diffrn_reflns_limit_l_min -16
_diffrn_reflns_number 5596
_diffrn_reflns_theta_full 24.92
_diffrn_reflns_theta_max 24.92
_diffrn_reflns_theta_min 1.46
_diffrn_standards_decay_% 0
_diffrn_standards_number 3
_exptl_absorpt_coefficient_mu 0.716
_exptl_absorpt_correction_T_max 1.000
_exptl_absorpt_correction_T_min 0.987
_exptl_absorpt_correction_type psi-scan
_exptl_absorpt_process_details
;
psi-scan (North, Philips & Mathews, 1968)
;
_exptl_crystal_colour Violet
_exptl_crystal_density_diffrn 1.591
_exptl_crystal_density_method 'not measured'
_exptl_crystal_description Blocks
_exptl_crystal_F_000 772
_exptl_crystal_size_max 0.45
_exptl_crystal_size_mid 0.4
_exptl_crystal_size_min 0.3
_refine_diff_density_max 1.252
_refine_diff_density_min -0.448
_refine_diff_density_rms 0.100
_refine_ls_extinction_method none
_refine_ls_goodness_of_fit_ref 1.111
_refine_ls_hydrogen_treatment mixed
_refine_ls_matrix_type full
_refine_ls_number_parameters 406
_refine_ls_number_reflns 5596
_refine_ls_number_restraints 0
_refine_ls_restrained_S_all 1.111
_refine_ls_R_factor_all 0.0616
_refine_ls_R_factor_gt 0.0463
_refine_ls_shift/su_max 0.001
_refine_ls_shift/su_mean 0.000
_refine_ls_structure_factor_coef Fsqd
_refine_ls_weighting_details 'calc w=1/[\s^2^(Fo^2^)+(0.0579P)^2^+2.4963P] where P=(Fo^2^+2Fc^2^)/3'
_refine_ls_weighting_scheme calc
_refine_ls_wR_factor_gt 0.1129
_refine_ls_wR_factor_ref 0.1257
_reflns_number_gt 4669
_reflns_number_total 5596
_reflns_threshold_expression >2sigma(I)
_cod_data_source_file b000257g.txt
_cod_data_source_block gkl6
_cod_depositor_comments
;
The following automatic conversions were performed:
'_symmetry_cell_setting' value 'Triclinic' changed to 'triclinic'
according to '/home/saulius/struct/CIF-dictionaries/cif_core.dic'
dictionary named 'cif_core.dic' version 2.4.1 from 2010-06-29.

Automatic conversion script
Id: cif_fix_enum 1527 2010-12-29 10:47:43Z saulius 
;
_cod_original_sg_symbol_H-M P-1
_cod_database_code 7009362

loop_
_symmetry_equiv_pos_as_xyz
'x, y, z'
'-x, -y, -z'

loop_
_atom_site_label
_atom_site_type_symbol
_atom_site_fract_x
_atom_site_fract_y
_atom_site_fract_z
_atom_site_U_iso_or_equiv
_atom_site_adp_type
_atom_site_occupancy
_atom_site_calc_flag
_atom_site_refinement_flags
_atom_site_disorder_assembly
_atom_site_disorder_group
Ru1 Ru 0.25809(4) 0.31158(3) 0.30757(3) 0.02928(13) Uani 1 d . . .
Cl1 Cl 0.38376(14) 0.35916(9) 0.46208(8) 0.0404(3) Uani 1 d . . .
N1 N 0.4755(4) 0.3195(3) 0.2498(3) 0.0321(8) Uani 1 d . . .
C1 C 0.5465(6) 0.2420(4) 0.2213(3) 0.0395(11) Uani 1 d . . .
H1 H 0.4943 0.1744 0.2307 0.050 Uiso 1 d R . .
N2 N 0.3155(4) 0.4585(3) 0.2967(3) 0.0310(8) Uani 1 d . . .
C2 C 0.6881(6) 0.2566(4) 0.1776(4) 0.0504(13) Uani 1 d . . .
H2 H 0.7350 0.1996 0.1574 0.050 Uiso 1 d R . .
N3 N 0.0590(4) 0.3604(3) 0.3598(3) 0.0335(8) Uani 1 d . . .
C3 C 0.7585(6) 0.3533(4) 0.1634(4) 0.0505(13) Uani 1 d . . .
H3 H 0.8548 0.3657 0.1342 0.050 Uiso 1 d R . .
N4 N 0.1806(4) 0.1564(3) 0.3203(3) 0.0328(8) Uani 1 d . . .
C4 C 0.6872(6) 0.4346(4) 0.1925(3) 0.0422(11) Uani 1 d . . .
H4 H 0.7314 0.5032 0.1840 0.050 Uiso 1 d R . .
C5 C 0.5458(5) 0.4160(3) 0.2355(3) 0.0338(10) Uani 1 d . . .
C6 C 0.4584(5) 0.4962(3) 0.2654(3) 0.0350(10) Uani 1 d . . .
C7 C 0.5050(6) 0.6009(4) 0.2654(4) 0.0468(12) Uani 1 d . . .
H7 H 0.6025 0.6310 0.2463 0.050 Uiso 1 d R . .
C8 C 0.4037(6) 0.6636(4) 0.2947(4) 0.0509(13) Uani 1 d . . .
H8 H 0.4308 0.7358 0.2931 0.050 Uiso 1 d R . .
C9 C 0.2573(6) 0.6232(4) 0.3247(4) 0.0446(12) Uani 1 d . . .
H9 H 0.1809 0.6660 0.3462 0.050 Uiso 1 d R . .
C10 C 0.0606(5) 0.1984(3) 0.1308(3) 0.0326(10) Uani 1 d . . .
C11 C 0.0659(5) 0.4618(3) 0.3571(3) 0.0339(10) Uani 1 d . . .
C12 C -0.0569(5) 0.5072(4) 0.3848(3) 0.0371(10) Uani 1 d . . .
H12 H -0.0554 0.5776 0.3789 0.050 Uiso 1 d R . .
C13 C -0.1901(5) 0.4492(4) 0.4163(3) 0.0394(11) Uani 1 d . . .
H13 H -0.2775 0.4809 0.4385 0.050 Uiso 1 d R . .
C14 C -0.1965(5) 0.3478(4) 0.4204(4) 0.0414(11) Uani 1 d . . .
H14 H -0.2911 0.3052 0.4394 0.050 Uiso 1 d R . .
C15 C -0.0702(5) 0.3055(4) 0.3911(3) 0.0379(10) Uani 1 d . . .
H15 H -0.0736 0.2349 0.3946 0.050 Uiso 1 d R . .
O1 O 0.1637(4) 0.2813(2) 0.1735(2) 0.0385(7) Uani 1 d . . .
C16 C 0.2148(5) 0.5186(3) 0.3247(3) 0.0334(10) Uani 1 d . . .
C17 C -0.0017(6) 0.1998(4) 0.0378(4) 0.0440(12) Uani 1 d . . .
H17 H 0.0368 0.2585 0.0088 0.050 Uiso 1 d R . .
C18 C -0.1205(6) 0.1216(4) -0.0092(4) 0.0502(13) Uani 1 d . . .
H18 H -0.1653 0.1210 -0.0725 0.050 Uiso 1 d R . .
C19 C -0.1777(6) 0.0383(4) 0.0353(4) 0.0478(13) Uani 1 d . . .
C20 C -0.1127(5) 0.0293(4) 0.1223(4) 0.0428(12) Uani 1 d . . .
H20 H -0.1472 -0.0309 0.1502 0.050 Uiso 1 d R . .
C21 C 0.0086(5) 0.1099(3) 0.1713(3) 0.0372(10) Uani 1 d . . .
C22 C 0.0760(5) 0.0926(3) 0.2600(3) 0.0373(10) Uani 1 d . . .
H22 H 0.0453 0.0260 0.2776 0.050 Uiso 1 d R . .
C23 C 0.2308(6) 0.1151(4) 0.4043(4) 0.0419(11) Uani 1 d . . .
H23A H 0.1536 0.0550 0.4116 0.050 Uiso 1 d R . .
H23B H 0.2374 0.1675 0.4605 0.050 Uiso 1 d R . .
C24 C 0.3898(6) 0.0870(4) 0.3945(4) 0.0398(11) Uani 1 d . . .
C25 C 0.4160(7) 0.0159(4) 0.3166(4) 0.0514(13) Uani 1 d . . .
H25 H 0.3337 -0.0144 0.2669 0.050 Uiso 1 d R . .
C26 C 0.5596(8) -0.0132(5) 0.3108(5) 0.0661(17) Uani 1 d . . .
H26 H 0.5796 -0.0607 0.2561 0.050 Uiso 1 d R . .
C27 C 0.6765(7) 0.0278(6) 0.3827(6) 0.073(2) Uani 1 d . . .
H27 H 0.7746 0.0054 0.3790 0.050 Uiso 1 d R . .
C28 C 0.6522(7) 0.0975(5) 0.4600(6) 0.0675(19) Uani 1 d . . .
H28 H 0.7374 0.1263 0.5082 0.050 Uiso 1 d R . .
C29 C 0.5088(7) 0.1279(4) 0.4656(4) 0.0515(13) Uani 1 d . . .
H29 H 0.4939 0.1758 0.5214 0.050 Uiso 1 d R . .
N5 N -0.3081(6) -0.0434(5) -0.0130(4) 0.0674(15) Uani 1 d . . .
O51 O -0.3674(7) -0.0330(4) -0.0886(4) 0.1042(19) Uani 1 d . . .
O52 O -0.3535(7) -0.1167(4) 0.0252(4) 0.1024(19) Uani 1 d . . .
Cl2 Cl -0.05684(19) -0.21514(12) 0.28123(16) 0.0731(5) Uani 1 d . . .
O21 O -0.0972(7) -0.3185(4) 0.2439(7) 0.150(3) Uani 1 d . . .
O22 O 0.0774(9) -0.1693(5) 0.2431(6) 0.155(3) Uani 1 d . . .
O23 O -0.1784(10) -0.1687(6) 0.2702(9) 0.199(4) Uani 1 d . . .
O24 O -0.0187(14) -0.2187(10) 0.3764(7) 0.205(5) Uani 1 d . . .
C51 C 0.5000 0.5000 0.0000 0.208(10) Uiso 1 d SG . .
C52 C 0.8167(6) 0.4903(10) -0.0562(10) 0.111(6) Uiso 0.50 d PG . .
C53 C 0.4839(9) 0.37090(8) -0.0262(8) 0.110(6) Uiso 0.50 d PG . .
C54 C 0.8133(12) 0.3817(11) -0.0816(10) 0.172(10) Uiso 0.50 d PG . .
C55 C 0.6187(14) 0.3119(6) -0.0647(11) 0.112(6) Uiso 0.50 d PG . .
C56 C 0.6603(4) 0.5315(5) -0.0252(6) 0.113(6) Uiso 0.50 d PG . .

loop_
_atom_site_aniso_label
_atom_site_aniso_U_11
_atom_site_aniso_U_22
_atom_site_aniso_U_33
_atom_site_aniso_U_23
_atom_site_aniso_U_13
_atom_site_aniso_U_12
Ru1 0.02445(19) 0.02349(19) 0.0376(2) 0.00257(14) 0.00055(14) 0.00298(13)
Cl1 0.0401(6) 0.0371(6) 0.0404(6) -0.0012(5) -0.0046(5) 0.0084(5)
N1 0.0283(19) 0.032(2) 0.0319(19) 0.0000(15) -0.0009(15) 0.0024(15)
C1 0.037(3) 0.035(3) 0.044(3) -0.002(2) 0.003(2) 0.009(2)
N2 0.0295(19) 0.0272(19) 0.0327(19) -0.0005(15) -0.0005(15) 0.0034(15)
C2 0.043(3) 0.048(3) 0.059(3) -0.001(3) 0.015(2) 0.016(2)
N3 0.0265(18) 0.030(2) 0.042(2) 0.0042(16) 0.0013(16) 0.0055(15)
C3 0.036(3) 0.059(3) 0.056(3) 0.006(3) 0.018(2) 0.011(2)
N4 0.0280(19) 0.0293(19) 0.041(2) 0.0070(16) 0.0023(16) 0.0067(16)
C4 0.036(3) 0.045(3) 0.044(3) 0.008(2) 0.005(2) 0.005(2)
C5 0.030(2) 0.033(2) 0.035(2) 0.0016(19) 0.0002(18) 0.0025(19)
C6 0.028(2) 0.035(2) 0.040(2) 0.0068(19) -0.0008(19) 0.0006(19)
C7 0.040(3) 0.037(3) 0.057(3) 0.011(2) 0.002(2) -0.004(2)
C8 0.053(3) 0.030(3) 0.068(4) 0.012(2) 0.003(3) 0.003(2)
C9 0.047(3) 0.028(2) 0.059(3) 0.009(2) 0.004(2) 0.009(2)
C10 0.023(2) 0.033(2) 0.040(2) -0.0016(19) 0.0013(18) 0.0085(18)
C11 0.028(2) 0.032(2) 0.040(2) 0.0007(19) -0.0041(19) 0.0091(18)
C12 0.038(3) 0.032(2) 0.040(3) 0.001(2) -0.006(2) 0.011(2)
C13 0.033(2) 0.045(3) 0.038(3) -0.002(2) 0.001(2) 0.014(2)
C14 0.026(2) 0.045(3) 0.048(3) 0.002(2) 0.005(2) 0.003(2)
C15 0.033(2) 0.033(2) 0.046(3) 0.005(2) 0.004(2) 0.007(2)
O1 0.0397(18) 0.0352(17) 0.0367(17) 0.0044(14) -0.0053(14) 0.0028(14)
C16 0.032(2) 0.030(2) 0.038(2) 0.0049(19) -0.0003(19) 0.0069(19)
C17 0.041(3) 0.048(3) 0.042(3) 0.003(2) 0.000(2) 0.012(2)
C18 0.044(3) 0.057(3) 0.043(3) -0.011(2) -0.007(2) 0.013(3)
C19 0.032(2) 0.044(3) 0.056(3) -0.017(2) -0.005(2) 0.005(2)
C20 0.033(2) 0.034(3) 0.054(3) -0.006(2) -0.003(2) 0.005(2)
C21 0.030(2) 0.032(2) 0.045(3) 0.000(2) -0.004(2) 0.0054(19)
C22 0.034(2) 0.025(2) 0.052(3) 0.003(2) 0.002(2) 0.0068(19)
C23 0.042(3) 0.036(3) 0.046(3) 0.011(2) 0.001(2) 0.004(2)
C24 0.046(3) 0.029(2) 0.045(3) 0.014(2) -0.001(2) 0.006(2)
C25 0.055(3) 0.047(3) 0.056(3) 0.017(3) 0.002(3) 0.014(3)
C26 0.068(4) 0.059(4) 0.087(5) 0.031(3) 0.027(4) 0.031(3)
C27 0.043(3) 0.068(4) 0.119(6) 0.049(4) 0.008(4) 0.012(3)
C28 0.048(3) 0.049(4) 0.104(5) 0.035(4) -0.024(3) -0.005(3)
C29 0.055(3) 0.038(3) 0.059(3) 0.020(2) -0.009(3) 0.000(2)
N5 0.048(3) 0.066(4) 0.070(4) -0.021(3) -0.013(3) 0.001(3)
O51 0.100(4) 0.105(4) 0.075(3) -0.014(3) -0.046(3) -0.017(3)
O52 0.086(4) 0.069(3) 0.122(5) 0.003(3) -0.038(3) -0.029(3)
Cl2 0.0590(9) 0.0460(8) 0.1173(15) 0.0297(9) 0.0021(9) 0.0066(7)
O21 0.089(4) 0.051(3) 0.298(10) 0.030(5) -0.026(5) -0.004(3)
O22 0.135(6) 0.094(5) 0.219(9) 0.045(5) 0.065(6) -0.027(4)
O23 0.145(7) 0.126(6) 0.359(14) 0.061(8) -0.009(8) 0.096(6)
O24 0.241(11) 0.268(13) 0.149(8) 0.059(8) 0.052(8) 0.132(10)

loop_
_atom_type_symbol
_atom_type_description
_atom_type_scat_dispersion_real
_atom_type_scat_dispersion_imag
_atom_type_scat_source
C C 0.0033 0.0016 'International Tables Vol C Tables 4.2.6.8 and 6.1.1.4'
H H 0.0000 0.0000 'International Tables Vol C Tables 4.2.6.8 and 6.1.1.4'
O O 0.0106 0.0060 'International Tables Vol C Tables 4.2.6.8 and 6.1.1.4'
N N 0.0061 0.0033 'International Tables Vol C Tables 4.2.6.8 and 6.1.1.4'
Cl Cl 0.1484 0.1585 'International Tables Vol C Tables 4.2.6.8 and 6.1.1.4'
Ru Ru -1.2594 0.8363 'International Tables Vol C Tables 4.2.6.8 and 6.1.1.4'

loop_
_geom_angle_atom_site_label_1
_geom_angle_atom_site_label_2
_geom_angle_atom_site_label_3
_geom_angle
_geom_angle_site_symmetry_1
_geom_angle_site_symmetry_3
_geom_angle_publ_flag
N2 Ru1 O1 88.21(14) . . ?
N2 Ru1 N1 79.20(15) . . ?
O1 Ru1 N1 87.18(14) . . ?
N2 Ru1 N3 79.56(15) . . ?
O1 Ru1 N3 91.34(14) . . ?
N1 Ru1 N3 158.75(15) . . ?
N2 Ru1 N4 175.96(14) . . ?
O1 Ru1 N4 90.88(14) . . ?
N1 Ru1 N4 104.69(14) . . ?
N3 Ru1 N4 96.53(14) . . ?
N2 Ru1 Cl1 87.55(11) . . ?
O1 Ru1 Cl1 175.19(10) . . ?
N1 Ru1 Cl1 89.81(11) . . ?
N3 Ru1 Cl1 90.11(11) . . ?
N4 Ru1 Cl1 93.50(11) . . ?
C1 N1 C5 118.7(4) . . ?
C1 N1 Ru1 127.7(3) . . ?
C5 N1 Ru1 113.5(3) . . ?
N1 C1 C2 122.0(5) . . ?
C16 N2 C6 122.2(4) . . ?
C16 N2 Ru1 118.8(3) . . ?
C6 N2 Ru1 118.8(3) . . ?
C3 C2 C1 119.2(5) . . ?
C15 N3 C11 118.5(4) . . ?
C15 N3 Ru1 128.8(3) . . ?
C11 N3 Ru1 112.7(3) . . ?
C2 C3 C4 119.7(5) . . ?
C22 N4 C23 115.3(4) . . ?
C22 N4 Ru1 122.1(3) . . ?
C23 N4 Ru1 122.4(3) . . ?
C5 C4 C3 118.9(5) . . ?
N1 C5 C4 121.5(4) . . ?
N1 C5 C6 115.6(4) . . ?
C4 C5 C6 122.9(4) . . ?
N2 C6 C7 119.1(4) . . ?
N2 C6 C5 112.7(4) . . ?
C7 C6 C5 128.2(4) . . ?
C8 C7 C6 119.3(5) . . ?
C7 C8 C9 120.6(5) . . ?
C8 C9 C16 118.8(5) . . ?
O1 C10 C21 124.7(4) . . ?
O1 C10 C17 116.8(4) . . ?
C21 C10 C17 118.5(4) . . ?
N3 C11 C12 121.3(4) . . ?
N3 C11 C16 115.4(4) . . ?
C12 C11 C16 123.2(4) . . ?
C11 C12 C13 119.5(4) . . ?
C14 C13 C12 119.3(4) . . ?
C13 C14 C15 119.0(4) . . ?
N3 C15 C14 122.4(4) . . ?
C10 O1 Ru1 127.6(3) . . ?
N2 C16 C9 119.9(4) . . ?
N2 C16 C11 113.4(4) . . ?
C9 C16 C11 126.7(4) . . ?
C18 C17 C10 121.4(5) . . ?
C17 C18 C19 118.8(5) . . ?
C20 C19 C18 122.0(5) . . ?
C20 C19 N5 119.0(5) . . ?
C18 C19 N5 119.0(5) . . ?
C19 C20 C21 119.3(5) . . ?
C10 C21 C20 119.6(4) . . ?
C10 C21 C22 124.4(4) . . ?
C20 C21 C22 115.9(4) . . ?
N4 C22 C21 127.6(4) . . ?
N4 C23 C24 112.7(4) . . ?
C29 C24 C25 118.7(5) . . ?
C29 C24 C23 120.1(5) . . ?
C25 C24 C23 121.1(5) . . ?
C26 C25 C24 120.6(6) . . ?
C27 C26 C25 119.9(7) . . ?
C28 C27 C26 120.2(6) . . ?
C27 C28 C29 120.2(6) . . ?
C24 C29 C28 120.4(6) . . ?
O52 N5 O51 123.5(6) . . ?
O52 N5 C19 118.2(6) . . ?
O51 N5 C19 118.2(6) . . ?
O23 Cl2 O21 111.8(5) . . ?
O23 Cl2 O22 112.6(6) . . ?
O21 Cl2 O22 110.3(5) . . ?
O23 Cl2 O24 113.4(7) . . ?
O21 Cl2 O24 99.9(6) . . ?
O22 Cl2 O24 108.1(6) . . ?
C56 C51 C56 180.0(5) 2_665 . ?
C56 C51 C53 97.9 2_665 2_665 ?
C56 C51 C53 82.1(5) . 2_665 ?
C56 C51 C53 82.1(5) 2_665 . ?
C56 C51 C53 97.9 . . ?
C53 C51 C53 180.0(8) 2_665 . ?
C54 C52 C56 121.7 . . ?
C55 C53 C51 126.9 . . ?
C52 C54 C55 107.8 . . ?
C53 C55 C54 121.3 . . ?
C51 C56 C52 143.8 . . ?

loop_
_geom_bond_atom_site_label_1
_geom_bond_atom_site_label_2
_geom_bond_distance
_geom_bond_site_symmetry_2
_geom_bond_publ_flag
Ru1 N2 1.974(4) . ?
Ru1 O1 1.982(3) . ?
Ru1 N1 2.070(4) . ?
Ru1 N3 2.092(4) . ?
Ru1 N4 2.100(4) . ?
Ru1 Cl1 2.3346(16) . ?
N1 C1 1.337(6) . ?
N1 C5 1.367(6) . ?
C1 C2 1.385(7) . ?
N2 C16 1.341(6) . ?
N2 C6 1.356(6) . ?
C2 C3 1.369(8) . ?
N3 C15 1.339(6) . ?
N3 C11 1.366(6) . ?
C3 C4 1.384(7) . ?
N4 C22 1.289(6) . ?
N4 C23 1.487(6) . ?
C4 C5 1.381(6) . ?
C5 C6 1.465(6) . ?
C6 C7 1.385(7) . ?
C7 C8 1.374(7) . ?
C8 C9 1.382(7) . ?
C9 C16 1.383(6) . ?
C10 O1 1.314(5) . ?
C10 C21 1.407(7) . ?
C10 C17 1.412(7) . ?
C11 C12 1.376(6) . ?
C11 C16 1.484(6) . ?
C12 C13 1.383(7) . ?
C13 C14 1.371(7) . ?
C14 C15 1.386(6) . ?
C17 C18 1.368(7) . ?
C18 C19 1.390(8) . ?
C19 C20 1.373(7) . ?
C19 N5 1.458(7) . ?
C20 C21 1.408(6) . ?
C21 C22 1.443(7) . ?
C23 C24 1.514(7) . ?
C24 C29 1.373(7) . ?
C24 C25 1.392(7) . ?
C25 C26 1.388(8) . ?
C26 C27 1.370(10) . ?
C27 C28 1.368(10) . ?
C28 C29 1.395(9) . ?
N5 O52 1.208(7) . ?
N5 O51 1.215(7) . ?
Cl2 O23 1.358(6) . ?
Cl2 O21 1.370(6) . ?
Cl2 O22 1.371(6) . ?
Cl2 O24 1.387(10) . ?
C51 C56 1.4413 2_665 ?
C51 C56 1.4413 . ?
C51 C53 1.6941 2_665 ?
C51 C53 1.6941 . ?
C52 C54 1.4428 . ?
C52 C56 1.6212 . ?
C53 C55 1.6120 . ?
C54 C55 1.7954 . ?
